data_9004073
loop_
_publ_author_name
'Childs, J. D.'
'Hall, S. R.'

_publ_section_title
;
 The crystal structure of michenerite, PdBiTe
;
_journal_name_full 'The Canadian Mineralogist'
_journal_page_first 61
_journal_page_last 65
_journal_volume 12
_journal_year 1973
_chemical_formula_sum 'Bi0.88 Pd Sb0.11 Te'
_chemical_name_mineral Michenerite
_space_group_IT_number 198
_symmetry_space_group_name_Hall 'P 2ac 2ab 3'
_symmetry_space_group_name_H-M 'P 21 3'
_cell_angle_alpha 90
_cell_angle_beta 90
_cell_angle_gamma 90
_cell_length_a 6.642
_cell_length_b 6.642
_cell_length_c 6.642
_cell_formula_units_Z 4
_cell_volume 293.020
_database_code_amcsd 0005092
_exptl_crystal_density_diffrn 9.777
_cod_original_formula_sum 'Pd Te Bi.88 Sb.11'
_cod_database_code 9004073

loop_
_space_group_symop_operation_xyz
x,y,z
1/2-z,-x,1/2+y
-z,1/2+x,1/2-y
1/2+z,1/2-x,-y
z,x,y
1/2+y,1/2-z,-x
1/2-y,-z,1/2+x
-y,1/2+z,1/2-x
y,z,x
-x,1/2+y,1/2-z
1/2+x,1/2-y,-z
1/2-x,-y,1/2+z

loop_
_atom_site_aniso_label
_atom_site_aniso_U_11
_atom_site_aniso_U_22
_atom_site_aniso_U_33
_atom_site_aniso_U_12
_atom_site_aniso_U_13
_atom_site_aniso_U_23
Pd 0.00920 0.00920 0.00920 0.00010 0.00010 0.00010
Te 0.00990 0.00990 0.00990 0.00090 0.00090 0.00090
Bi 0.00890 0.00890 0.00890 0.00120 0.00120 0.00120
Sb 0.00890 0.00890 0.00890 0.00120 0.00120 0.00120

loop_
_atom_site_label
_atom_site_fract_x
_atom_site_fract_y
_atom_site_fract_z
_atom_site_occupancy
Pd 0.00480 0.00480 0.00480 1.00000
Te 0.62700 0.62700 0.62700 1.00000
Bi 0.36840 0.36840 0.36840 0.88000
Sb 0.36840 0.36840 0.36840 0.11000

loop_
_cod_related_entry_id
_cod_related_entry_database
_cod_related_entry_code
1 AMCSD 0005092
